data_7707950
loop_
_publ_author_name
'Thu\'ery, Pierre'
'Harrowfield, Jack'

_publ_section_title
;
 A chiral uranyl-Kemp's tricarboxylate cubic framework:
 structure-directing effect of counterions with three-fold rotational
 symmetry.
;
_journal_issue 32
_journal_name_full 'Dalton transactions (Cambridge, England : 2003)'
_journal_page_first 11021
_journal_page_last 11024
_journal_paper_doi 10.1039/d1dt02232f
_journal_volume 50
_journal_year 2021
_chemical_absolute_configuration ad
_chemical_formula_sum 'C31 H33 O8 P U'
_chemical_formula_weight 802.57
_space_group_crystal_system cubic
_space_group_IT_number 198
_space_group_name_Hall 'P 2ac 2ab 3'
_space_group_name_H-M_alt 'P 21 3'
_atom_sites_solution_hydrogens geom
_atom_sites_solution_primary dual
_atom_sites_solution_secondary difmap
_audit_update_record
;
2021-06-23 deposited with the CCDC.	2021-08-03 downloaded from the CCDC.
;
_cell_angle_alpha 90
_cell_angle_beta 90
_cell_angle_gamma 90
_cell_formula_units_Z 4
_cell_length_a 14.2093(8)
_cell_length_b 14.2093(8)
_cell_length_c 14.2093(8)
_cell_measurement_reflns_used 9664
_cell_measurement_temperature 100(2)
_cell_measurement_theta_max 45.3441
_cell_measurement_theta_min 3.2058
_cell_volume 2868.9(3)
_computing_cell_refinement 'SAINT V8.40A (Bruker Nano, Inc., 2019)'
_computing_data_collection 'Bruker Instrument Service vV6.2.14'
_computing_data_reduction 'SAINT V8.40A (Bruker Nano, Inc., 2019)'
_computing_molecular_graphics 'shelXle (C.B. Huebschle, rev 958)'
_computing_structure_refinement 'SHELXL-2018/3 (Sheldrick, 2018)'
_computing_structure_solution 'XT, VERSION 2014/5'
_diffrn_ambient_temperature 100(2)
_diffrn_detector_area_resol_mean 7.41
_diffrn_detector_type 'Bruker PHOTON III area detector'
_diffrn_measured_fraction_theta_full 0.998
_diffrn_measured_fraction_theta_max 0.998
_diffrn_measurement_device 'Kappa diffractometer'
_diffrn_measurement_device_type 'Bruker D8 Quest'
_diffrn_measurement_method '\f and \w scans'
_diffrn_radiation_monochromator 'multilayer mirror optics'
_diffrn_radiation_type MoK\a
_diffrn_radiation_wavelength 0.71073
_diffrn_reflns_av_R_equivalents 0.0534
_diffrn_reflns_av_unetI/netI 0.0110
_diffrn_reflns_limit_h_max 20
_diffrn_reflns_limit_h_min -19
_diffrn_reflns_limit_k_max 19
_diffrn_reflns_limit_k_min -20
_diffrn_reflns_limit_l_max 20
_diffrn_reflns_limit_l_min -20
_diffrn_reflns_number 106653
_diffrn_reflns_theta_full 30.46
_diffrn_reflns_theta_max 30.46
_diffrn_reflns_theta_min 2.03
_diffrn_source 'microfocus sealed X-ray tube'
_diffrn_source_current 1.4
_diffrn_source_type 'Incoatec I\ms 70 W'
_diffrn_source_voltage 50
_exptl_absorpt_coefficient_mu 5.765
_exptl_absorpt_correction_T_max 0.75
_exptl_absorpt_correction_T_min 0.62
_exptl_absorpt_correction_type multi-scan
_exptl_absorpt_process_details
;
SADABS-2016/2 - Bruker AXS area detector scaling and absorption correction
;
_exptl_crystal_colour 'translucent intense yellow'
_exptl_crystal_density_diffrn 1.858
_exptl_crystal_density_method 'not measured'
_exptl_crystal_description irregular
_exptl_crystal_F_000 1560
_exptl_crystal_size_max 0.119
_exptl_crystal_size_mid 0.079
_exptl_crystal_size_min 0.077
_refine_diff_density_max 0.496
_refine_diff_density_min -0.392
_refine_ls_abs_structure_details
;
Determined from Flack parameter value.
;
_refine_ls_abs_structure_Flack 0.000(4)
_refine_ls_extinction_method none
_refine_ls_goodness_of_fit_ref 1.085
_refine_ls_hydrogen_treatment constr
_refine_ls_matrix_type full
_refine_ls_number_parameters 127
_refine_ls_number_reflns 2929
_refine_ls_number_restraints 0
_refine_ls_restrained_S_all 1.085
_refine_ls_R_factor_all 0.0099
_refine_ls_R_factor_gt 0.0099
_refine_ls_shift/su_max 0.006
_refine_ls_shift/su_mean 0.000
_refine_ls_structure_factor_coef Fsqd
_refine_ls_weighting_details 'w=1/[\s^2^(Fo^2^)+(0.0101P)^2^+1.6022P] where P=(Fo^2^+2Fc^2^)/3'
_refine_ls_weighting_scheme calc
_refine_ls_wR_factor_gt 0.0253
_refine_ls_wR_factor_ref 0.0253
_reflns_number_gt 2923
_reflns_number_total 2929
_reflns_threshold_expression 'I > 2\s(I)'
_cod_data_source_file d1dt02232f2.cif
_cod_data_source_block 1
_cod_depositor_comments
;
The following automatic conversions were performed:

data item '_exptl_absorpt_correction_type' value 'Multi-Scan' was
changed to 'multi-scan' in accordance with the
/home/data/users/saulius/crontab/automatic-downloads/rss-feeds/RSC/lib/dictionaries/cif_core.dic
dictionary named 'cif_core.dic' version 2.4.2 last updated on
2011-04-26.

Automatic conversion script
Id: cif_fix_values 7556 2019-12-06 15:28:31Z antanas 

 Adding full bibliography for 7707950.cif.
;
_cod_original_cell_volume 2868.9(5)
_cod_database_code 7707950

loop_
_space_group_symop_operation_xyz
'x, y, z'
'-x+1/2, -y, z+1/2'
'-x, y+1/2, -z+1/2'
'x+1/2, -y+1/2, -z'
'z, x, y'
'z+1/2, -x+1/2, -y'
'-z+1/2, -x, y+1/2'
'-z, x+1/2, -y+1/2'
'y, z, x'
'-y, z+1/2, -x+1/2'
'y+1/2, -z+1/2, -x'
'-y+1/2, -z, x+1/2'

loop_
_atom_site_type_symbol
_atom_site_label
_atom_site_fract_x
_atom_site_fract_y
_atom_site_fract_z
_atom_site_U_iso_or_equiv
_atom_site_adp_type
_atom_site_calc_flag
_atom_site_refinement_flags_adp
_atom_site_refinement_flags_occupancy
_atom_site_refinement_flags_posn
_atom_site_occupancy
_atom_site_disorder_assembly
_atom_site_disorder_group
U U1 0.57006(2) 0.07006(2) 0.42994(2) 0.00723(3) Uani d T P S 1 . .
P P1 -0.01257(4) 0.01257(4) 0.51257(4) 0.01058(16) Uani d T P S 1 . .
O O1 0.49778(10) -0.00222(10) 0.50222(10) 0.0100(4) Uani d T P S 1 . .
O O2 0.64243(11) 0.14243(11) 0.35757(11) 0.0134(5) Uani d T P S 1 . .
O O3 0.44485(10) 0.06153(11) 0.31173(10) 0.0137(3) Uani d . . . 1 . .
O O4 0.43988(11) 0.18328(10) 0.40564(10) 0.0122(3) Uani d . . . 1 . .
C C1 0.31601(13) 0.17243(13) 0.28620(14) 0.0092(3) Uani d . . . 1 . .
C C2 0.24809(14) 0.21800(14) 0.35710(13) 0.0099(3) Uani d . . . 1 . .
H H2A 0.285934 0.253212 0.403821 0.012 Uiso calc U . R 1 . .
H H2B 0.215078 0.167068 0.391312 0.012 Uiso calc U . R 1 . .
C C3 0.40431(14) 0.13657(14) 0.33831(14) 0.0098(3) Uani d . . . 1 . .
C C4 0.27153(14) 0.08733(14) 0.23700(15) 0.0128(4) Uani d . . . 1 . .
H H4A 0.256964 0.038765 0.283757 0.019 Uiso calc U . R 1 . .
H H4B 0.315723 0.061966 0.190517 0.019 Uiso calc U . R 1 . .
H H4C 0.21349 0.106854 0.205281 0.019 Uiso calc U . R 1 . .
C C5 -0.08472(13) 0.08472(13) 0.58472(13) 0.0127(6) Uani d T P S 1 . .
H H5A -0.073771 0.151021 0.569191 0.019 Uiso calc U P R 0.3333 . .
H H5B -0.069191 0.073771 0.651021 0.019 Uiso calc U P R 0.3333 . .
H H5C -0.151021 0.069191 0.573771 0.019 Uiso calc U P R 0.3333 . .
C C6 0.10864(15) 0.04262(15) 0.53263(15) 0.0123(4) Uani d . . . 1 . .
C C7 0.18132(16) -0.01698(16) 0.50137(16) 0.0162(4) Uani d . . . 1 . .
H H7 0.166744 -0.07412 0.469856 0.019 Uiso calc U . R 1 . .
C C8 0.27471(15) 0.00830(16) 0.51691(16) 0.0159(4) Uani d . . . 1 . .
H H8 0.323944 -0.031209 0.494892 0.019 Uiso calc U . R 1 . .
C C9 0.29632(14) 0.09106(14) 0.56449(17) 0.0160(4) Uani d . . . 1 . .
H H9 0.360177 0.10762 0.575353 0.019 Uiso calc U . R 1 . .
C C10 0.22460(16) 0.14957(17) 0.59616(16) 0.0165(4) Uani d . . . 1 . .
H H10 0.239596 0.205728 0.629196 0.02 Uiso calc U . R 1 . .
C C11 0.13071(14) 0.12617(14) 0.57964(16) 0.0144(4) Uani d . . . 1 . .
H H11 0.081891 0.166918 0.600287 0.017 Uiso calc U . R 1 . .

loop_
_atom_site_aniso_label
_atom_site_aniso_U_11
_atom_site_aniso_U_22
_atom_site_aniso_U_33
_atom_site_aniso_U_12
_atom_site_aniso_U_13
_atom_site_aniso_U_23
U1 0.00723(3) 0.00723(3) 0.00723(3) 0.00026(2) -0.00026(2) -0.00026(2)
P1 0.01058(16) 0.01058(16) 0.01058(16) 0.00101(17) 0.00101(17) -0.00101(17)
O1 0.0100(4) 0.0100(4) 0.0100(4) -0.0003(5) 0.0003(5) 0.0003(5)
O2 0.0134(5) 0.0134(5) 0.0134(5) -0.0018(5) 0.0018(5) 0.0018(5)
O3 0.0146(7) 0.0131(6) 0.0136(6) 0.0052(6) -0.0039(5) -0.0037(5)
O4 0.0123(7) 0.0109(6) 0.0132(6) 0.0029(5) -0.0035(5) -0.0015(5)
C1 0.0080(7) 0.0089(8) 0.0107(8) 0.0015(6) -0.0003(6) 0.0004(7)
C2 0.0108(8) 0.0093(8) 0.0097(8) 0.0021(7) 0.0012(6) 0.0007(7)
C3 0.0097(8) 0.0094(8) 0.0104(8) 0.0004(6) 0.0004(6) 0.0028(7)
C4 0.0128(9) 0.0116(9) 0.0140(9) -0.0001(7) -0.0018(7) -0.0015(7)
C5 0.0127(6) 0.0127(6) 0.0127(6) 0.0018(6) 0.0018(6) -0.0018(6)
C6 0.0110(8) 0.0127(8) 0.0131(8) 0.0012(7) 0.0008(7) 0.0005(7)
C7 0.0156(10) 0.0163(9) 0.0167(10) 0.0022(8) 0.0003(8) -0.0013(8)
C8 0.0127(9) 0.0181(10) 0.0171(9) 0.0026(7) 0.0014(7) 0.0017(8)
C9 0.0121(8) 0.0192(9) 0.0165(9) -0.0010(7) -0.0007(8) 0.0036(8)
C10 0.0158(10) 0.0152(9) 0.0186(10) -0.0017(8) -0.0016(8) 0.0001(8)
C11 0.0127(8) 0.0131(8) 0.0175(10) 0.0019(7) 0.0007(8) -0.0005(8)

loop_
_atom_type_symbol
_atom_type_description
_atom_type_scat_dispersion_real
_atom_type_scat_dispersion_imag
_atom_type_scat_source
C C 0.0033 0.0016 'International Tables Vol C Tables 4.2.6.8 and 6.1.1.4'
H H 0.0000 0.0000 'International Tables Vol C Tables 4.2.6.8 and 6.1.1.4'
O O 0.0106 0.0060 'International Tables Vol C Tables 4.2.6.8 and 6.1.1.4'
P P 0.1023 0.0942 'International Tables Vol C Tables 4.2.6.8 and 6.1.1.4'
U U -9.6767 9.6646 'International Tables Vol C Tables 4.2.6.8 and 6.1.1.4'

loop_
_geom_angle_atom_site_label_1
_geom_angle_atom_site_label_2
_geom_angle_atom_site_label_3
_geom_angle_site_symmetry_1
_geom_angle_site_symmetry_3
_geom_angle
_geom_angle_publ_flag
O1 U1 O2 . . 180.00(6) ?
O1 U1 O3 . . 87.02(4) ?
O2 U1 O3 . . 92.98(4) ?
O1 U1 O3 . 11_556 87.02(4) ?
O2 U1 O3 . 11_556 92.98(4) ?
O3 U1 O3 . 11_556 119.733(7) ?
O1 U1 O3 . 8_645 87.02(4) ?
O2 U1 O3 . 8_645 92.98(4) ?
O3 U1 O3 . 8_645 119.732(7) ?
O3 U1 O3 11_556 8_645 119.732(7) ?
O1 U1 O4 . 11_556 91.39(4) ?
O2 U1 O4 . 11_556 88.61(4) ?
O3 U1 O4 . 11_556 172.37(5) ?
O3 U1 O4 11_556 11_556 52.69(5) ?
O3 U1 O4 8_645 11_556 67.59(5) ?
O1 U1 O4 . 8_645 91.39(4) ?
O2 U1 O4 . 8_645 88.61(4) ?
O3 U1 O4 . 8_645 67.59(5) ?
O3 U1 O4 11_556 8_645 172.37(5) ?
O3 U1 O4 8_645 8_645 52.69(5) ?
O4 U1 O4 11_556 8_645 119.941(3) ?
O1 U1 O4 . . 91.40(4) ?
O2 U1 O4 . . 88.60(4) ?
O3 U1 O4 . . 52.69(5) ?
O3 U1 O4 11_556 . 67.59(5) ?
O3 U1 O4 8_645 . 172.37(5) ?
O4 U1 O4 11_556 . 119.941(3) ?
O4 U1 O4 8_645 . 119.941(3) ?
C5 P1 C6 . . 108.94(7) ?
C5 P1 C6 . 10_545 108.94(7) ?
C6 P1 C6 . 10_545 110.00(7) ?
C5 P1 C6 . 7 108.94(7) ?
C6 P1 C6 . 7 110.00(7) ?
C6 P1 C6 10_545 7 110.00(7) ?
C3 O3 U1 . . 94.82(12) ?
C3 O4 U1 . . 93.60(12) ?
C4 C1 C2 . . 111.85(16) ?
C4 C1 C3 . . 107.06(16) ?
C2 C1 C3 . . 109.57(16) ?
C4 C1 C2 . 5 114.48(16) ?
C2 C1 C2 . 5 110.58(18) ?
C3 C1 C2 . 5 102.78(15) ?
C1 C2 C1 . 9 116.65(18) ?
C1 C2 H2A . . 108.1 ?
C1 C2 H2A 9 . 108.1 ?
C1 C2 H2B . . 108.1 ?
C1 C2 H2B 9 . 108.1 ?
H2A C2 H2B . . 107.3 ?
O3 C3 O4 . . 118.86(18) ?
O3 C3 C1 . . 120.24(17) ?
O4 C3 C1 . . 120.83(17) ?
C1 C4 H4A . . 109.5 ?
C1 C4 H4B . . 109.5 ?
H4A C4 H4B . . 109.5 ?
C1 C4 H4C . . 109.5 ?
H4A C4 H4C . . 109.5 ?
H4B C4 H4C . . 109.5 ?
P1 C5 H5A . . 109.5 ?
P1 C5 H5B . . 109.5 ?
H5A C5 H5B . . 109.5 ?
P1 C5 H5C . . 109.5 ?
H5A C5 H5C . . 109.5 ?
H5B C5 H5C . . 109.5 ?
C11 C6 C7 . . 119.81(19) ?
C11 C6 P1 . . 119.51(16) ?
C7 C6 P1 . . 120.68(16) ?
C8 C7 C6 . . 119.6(2) ?
C8 C7 H7 . . 120.2 ?
C6 C7 H7 . . 120.2 ?
C9 C8 C7 . . 120.4(2) ?
C9 C8 H8 . . 119.8 ?
C7 C8 H8 . . 119.8 ?
C10 C9 C8 . . 120.08(19) ?
C10 C9 H9 . . 120.0 ?
C8 C9 H9 . . 120.0 ?
C9 C10 C11 . . 120.3(2) ?
C9 C10 H10 . . 119.9 ?
C11 C10 H10 . . 119.9 ?
C10 C11 C6 . . 119.8(2) ?
C10 C11 H11 . . 120.1 ?
C6 C11 H11 . . 120.1 ?

loop_
_geom_bond_atom_site_label_1
_geom_bond_atom_site_label_2
_geom_bond_site_symmetry_2
_geom_bond_distance
_geom_bond_publ_flag
U1 O1 . 1.779(3) ?
U1 O2 . 1.781(3) ?
U1 O3 . 2.4498(14) ?
U1 O3 11_556 2.4498(14) ?
U1 O3 8_645 2.4498(14) ?
U1 O4 11_556 2.4757(15) ?
U1 O4 8_645 2.4757(15) ?
U1 O4 . 2.4757(15) ?
P1 C5 . 1.776(3) ?
P1 C6 . 1.797(2) ?
P1 C6 10_545 1.797(2) ?
P1 C6 7 1.797(2) ?
O3 C3 . 1.269(2) ?
O4 C3 . 1.270(2) ?
C1 C4 . 1.533(3) ?
C1 C2 . 1.538(3) ?
C1 C3 . 1.543(3) ?
C1 C2 5 1.561(3) ?
C2 H2A . 0.99 ?
C2 H2B . 0.99 ?
C4 H4A . 0.98 ?
C4 H4B . 0.98 ?
C4 H4C . 0.98 ?
C5 H5A . 0.98 ?
C5 H5B . 0.98 ?
C5 H5C . 0.98 ?
C6 C11 . 1.398(3) ?
C6 C7 . 1.407(3) ?
C7 C8 . 1.392(3) ?
C7 H7 . 0.95 ?
C8 C9 . 1.391(3) ?
C8 H8 . 0.95 ?
C9 C10 . 1.390(3) ?
C9 H9 . 0.95 ?
C10 C11 . 1.395(3) ?
C10 H10 . 0.95 ?
C11 H11 . 0.95 ?
